data_7715016
loop_
_publ_author_name
'Peng, Cai-Hong'
'Li, Guanghua'
'Li, Ke-Chang'
'Cui, Xiao-Bing'

_publ_section_title
;
 Six polyoxotungstate-based transition metal compounds for electrochemical
 capacitor application and a comparative analysis of factors affecting
 capacitances.
;
_journal_issue 8
_journal_name_full 'Dalton transactions (Cambridge, England : 2003)'
_journal_page_first 3499
_journal_page_last 3510
_journal_paper_doi 10.1039/d3dt04052f
_journal_volume 53
_journal_year 2024
_chemical_formula_moiety 'C40 H32 N8 O40 Si W12 Zn2'
_chemical_formula_sum 'C40 H32 N8 O40 Si W12 Zn2'
_chemical_formula_weight 3629.76
_space_group_crystal_system monoclinic
_space_group_IT_number 14
_space_group_name_Hall '-P 2yn'
_space_group_name_H-M_alt 'P 1 21/n 1'
_atom_sites_solution_hydrogens geom
_atom_sites_solution_primary iterative
_audit_creation_date 2023-11-22
_audit_creation_method
;
Olex2 1.5
(compiled 2023.08.24 svn.re1ec1418 for OlexSys, GUI svn.r6817)
;
_audit_update_record
;
2024-01-03 deposited with the CCDC.	2024-01-16 downloaded from the CCDC.
;
_cell_angle_alpha 90
_cell_angle_beta 93.463(2)
_cell_angle_gamma 90
_cell_formula_units_Z 2
_cell_length_a 13.6089(7)
_cell_length_b 12.1703(5)
_cell_length_c 18.8970(8)
_cell_measurement_reflns_used 9889
_cell_measurement_temperature 200.00
_cell_measurement_theta_max 25.37
_cell_measurement_theta_min 2.45
_cell_volume 3124.1(2)
_computing_cell_refinement 'SAINT V8.38A (Bruker, 2018)'
_computing_data_collection 'Bruker SMART'
_computing_data_reduction 'SAINT V8.38A (Bruker, 2018)'
_computing_molecular_graphics 'Olex2 1.5 (Dolomanov et al., 2009)'
_computing_publication_material 'Olex2 1.5 (Dolomanov et al., 2009)'
_computing_structure_refinement 'XL  (Sheldrick, 2008)'
_computing_structure_solution 'olex2.solve 1.5 (Bourhis et al., 2015)'
_diffrn_ambient_temperature 200.15
_diffrn_measured_fraction_theta_full 0.982
_diffrn_measured_fraction_theta_max 0.980
_diffrn_measurement_device_type 'CCD area detector'
_diffrn_measurement_method 'phi and omega scans'
_diffrn_radiation_monochromator graphite
_diffrn_radiation_type MoK\a
_diffrn_radiation_wavelength 0.71073
_diffrn_reflns_av_R_equivalents 0.0630
_diffrn_reflns_av_unetI/netI 0.0608
_diffrn_reflns_Laue_measured_fraction_full 0.982
_diffrn_reflns_Laue_measured_fraction_max 0.980
_diffrn_reflns_limit_h_max 16
_diffrn_reflns_limit_h_min -15
_diffrn_reflns_limit_k_max 13
_diffrn_reflns_limit_k_min -14
_diffrn_reflns_limit_l_max 22
_diffrn_reflns_limit_l_min -22
_diffrn_reflns_number 20771
_diffrn_reflns_point_group_measured_fraction_full 0.982
_diffrn_reflns_point_group_measured_fraction_max 0.980
_diffrn_reflns_theta_full 25.242
_diffrn_reflns_theta_max 25.406
_diffrn_reflns_theta_min 2.453
_diffrn_source_current 1.2
_diffrn_source_power 0.06
_diffrn_source_voltage 50.0
_exptl_absorpt_coefficient_mu 22.865
_exptl_absorpt_correction_T_max 0.7452
_exptl_absorpt_correction_T_min 0.1169
_exptl_absorpt_correction_type empirical
_exptl_absorpt_process_details
;
SADABS-2016/2 (Bruker,2016/2) was used for absorption correction.
wR2(int) was 0.1716 before and 0.0967 after correction.
The Ratio of minimum to maximum transmission is 0.1569.
The \l/2 correction factor is Not present.
;
_exptl_crystal_colour Colorless
_exptl_crystal_density_diffrn 3.859
_exptl_crystal_description Block
_exptl_crystal_F_000 3220
_exptl_crystal_size_max 0.20
_exptl_crystal_size_mid 0.14
_exptl_crystal_size_min 0.12
_refine_diff_density_max 10.914
_refine_diff_density_min -10.383
_refine_diff_density_rms 1.142
_refine_ls_extinction_coef 0.0025(2)
_refine_ls_extinction_expression Fc^*^=kFc[1+0.001xFc^2^\l^3^/sin(2\q)]^-1/4^
_refine_ls_extinction_method 'SHELXL-2018/3 (Sheldrick 2018)'
_refine_ls_goodness_of_fit_ref 1.134
_refine_ls_hydrogen_treatment constr
_refine_ls_matrix_type full
_refine_ls_number_parameters 439
_refine_ls_number_reflns 5632
_refine_ls_number_restraints 120
_refine_ls_restrained_S_all 1.122
_refine_ls_R_factor_all 0.1448
_refine_ls_R_factor_gt 0.1434
_refine_ls_shift/su_max 11.350
_refine_ls_shift/su_mean 0.167
_refine_ls_structure_factor_coef Fsqd
_refine_ls_weighting_details 'w=1/[\s^2^(Fo^2^)+(0.0944P)^2^+2426.0942P] where P=(Fo^2^+2Fc^2^)/3'
_refine_ls_weighting_scheme calc
_refine_ls_wR_factor_gt 0.3394
_refine_ls_wR_factor_ref 0.3402
_reflns_Friedel_coverage 0.000
_reflns_number_gt 5490
_reflns_number_total 5632
_reflns_threshold_expression 'I > 2\s(I)'
_cod_data_source_file d3dt04052f2.cif
_cod_data_source_block 6
_cod_depositor_comments
;
The following automatic conversions were performed:

data item '_exptl_absorpt_correction_type' value 'Empirical' was
changed to 'empirical' in accordance with the
/home/data/users/saulius/crontab/automatic-downloads/rss-feeds/RSC/lib/dictionaries/cif_core.dic
dictionary named 'cif_core.dic' version 2.4.2 last updated on
2011-04-26.

Automatic conversion script
Id: cif_fix_values 8170 2020-07-09 18:12:32Z antanas 

 Adding full bibliography for 7715013--7715017.cif.
;
_cod_database_code 7715016
_shelx_shelxl_version_number 2018/3
_shelx_space_group_comment
;
The symmetry employed for this shelxl refinement is uniquely defined
by the following loop, which should always be used as a source of
symmetry information in preference to the above space-group names.
They are only intended as comments.
;
_olex2_refinement_description
;
1. Fixed Uiso
 At 1.2 times of:
  All C(H) groups
2. Uiso/Uaniso restraints and constraints
Uanis(C10) \\sim Ueq, Uanis(C43) \\sim Ueq, Uanis(C33) \\sim Ueq, Uanis(C18)
\\sim Ueq, Uanis(C6) \\sim Ueq, Uanis(C3) \\sim Ueq, Uanis(C31) \\sim Ueq,
Uanis(C5) \\sim Ueq, Uanis(C34) \\sim Ueq, Uanis(C17) \\sim Ueq, Uanis(C8)
\\sim Ueq, Uanis(N1) \\sim Ueq, Uanis(N4) \\sim Ueq, Uanis(N10) \\sim Ueq,
Uanis(C22) \\sim Ueq, Uanis(C4) \\sim Ueq, Uanis(C24) \\sim Ueq, Uanis(C7)
\\sim Ueq, Uanis(C29) \\sim Ueq, Uanis(C23) \\sim Ueq: with sigma of 0.001 and
sigma for terminal atoms of 0.002
3. Others
 Fixed Sof: O43(0.5) O23(0.5) O25(0.5) O30(0.5)
4.a Aromatic/amide H refined with riding coordinates:
 C18(H18), C33(H33), C43(H43), C10(H10), C9(H9), C23(H23), C2(H2), C1(H1),
 C7(H7), C24(H24), C4(H4), C8(H8), C5(H5), C17(H17), C31(H31), C34(H34)
4.b Fitted hexagon refined as free rotating group:
 N2(C6,C18,C33,C43,C10), C9(C23,C2,C1,C29,N4), N10(C22,C7,C24,C4,C8)
;
_olex2_submission_special_instructions 'No special instructions were received'

loop_
_space_group_symop_operation_xyz
'x, y, z'
'-x+1/2, y+1/2, -z+1/2'
'-x, -y, -z'
'x-1/2, -y-1/2, z-1/2'

loop_
_atom_site_label
_atom_site_type_symbol
_atom_site_fract_x
_atom_site_fract_y
_atom_site_fract_z
_atom_site_U_iso_or_equiv
_atom_site_adp_type
_atom_site_occupancy
_atom_site_site_symmetry_order
_atom_site_calc_flag
_atom_site_refinement_flags_posn
_atom_site_refinement_flags_adp
_atom_site_refinement_flags_occupancy
_atom_site_disorder_assembly
_atom_site_disorder_group
W1 W 0.09597(13) 0.66294(17) 0.36575(10) 0.0137(6) Uani 1 1 d . . . . .
W2 W 0.14663(13) 0.73164(17) 0.54536(11) 0.0167(6) Uani 1 1 d . . . . .
W4 W -0.23735(15) 0.5344(2) 0.41841(12) 0.0292(7) Uani 1 1 d . . . . .
W5 W -0.04749(14) 0.42777(19) 0.31982(10) 0.0185(6) Uani 1 1 d . . . . .
W6 W -0.09299(15) 0.76802(18) 0.46599(11) 0.0178(6) Uani 1 1 d . . . . .
W8 W 0.19017(13) 0.39569(19) 0.40178(11) 0.0187(6) Uani 1 1 d . . . . .
Zn14 Zn 0.4295(4) 0.2881(6) 0.3383(4) 0.0331(18) Uani 1 1 d . . . . .
Si1 Si 0.000000 0.500000 0.500000 0.015(4) Uani 1 2 d S . P . .
O1 O 0.280(3) 0.347(3) 0.3543(19) 0.021(8) Uani 1 1 d . . . . .
O2 O -0.139(3) 0.885(3) 0.450(2) 0.030(10) Uani 1 1 d . . . . .
O3 O 0.213(3) 0.850(3) 0.565(2) 0.026(9) Uani 1 1 d . . . . .
O5 O 0.011(3) 0.573(3) 0.309(2) 0.032(10) Uani 1 1 d . . . . .
O7 O -0.065(4) 0.394(3) 0.237(2) 0.039(12) Uani 1 1 d . . . . .
O9 O -0.345(3) 0.545(5) 0.376(2) 0.045(14) Uani 1 1 d . . . . .
O10 O 0.139(3) 0.736(5) 0.305(4) 0.07(2) Uani 1 1 d . . . . .
O12 O 0.075(4) 0.372(4) 0.337(3) 0.07(2) Uani 1 1 d . . . . .
O15 O 0.028(4) 0.796(7) 0.520(2) 0.08(3) Uani 1 1 d . . . . .
O17 O -0.195(5) 0.684(6) 0.419(2) 0.09(3) Uani 1 1 d . . . . .
O18 O 0.168(3) 0.720(5) 0.448(3) 0.054(16) Uani 1 1 d . . . . .
O20 O -0.268(5) 0.560(4) 0.515(2) 0.061(19) Uani 1 1 d . . . . .
O27 O 0.101(4) 0.698(5) 0.634(3) 0.07(2) Uani 1 1 d . . . . .
O29 O -0.013(3) 0.740(6) 0.393(3) 0.07(2) Uani 1 1 d . . . . .
O31 O 0.241(4) 0.625(10) 0.564(5) 0.14(5) Uani 1 1 d . . . . .
O32 O 0.188(3) 0.539(4) 0.372(3) 0.049(15) Uani 1 1 d . . . . .
O39 O -0.144(6) 0.727(7) 0.552(2) 0.11(4) Uani 1 1 d . . . . .
O41 O -0.168(6) 0.497(6) 0.340(4) 0.11(3) Uani 1 1 d . . . . .
O43 O -0.045(5) 0.501(8) 0.579(3) 0.026(19) Uani 0.5 1 d . . P . .
N1 N 0.562(3) 0.260(3) 0.296(2) 0.017(8) Uani 1 1 d . U . . .
N2 N 0.454(2) 0.435(2) 0.2842(13) 0.038(14) Uani 1 1 d G . . . .
C6 C 0.5299(19) 0.430(2) 0.2379(14) 0.001(7) Uani 1 1 d G U . . .
C18 C 0.540(2) 0.514(3) 0.1885(15) 0.017(9) Uani 1 1 d G U . . .
H18 H 0.591669 0.510413 0.156911 0.021 Uiso 1 1 calc R U . . .
C33 C 0.475(3) 0.601(2) 0.1855(19) 0.051(16) Uani 1 1 d G U . . .
H33 H 0.481693 0.658399 0.151752 0.061 Uiso 1 1 calc R U . . .
C43 C 0.399(3) 0.606(2) 0.232(2) 0.036(13) Uani 1 1 d G U . . .
H43 H 0.354622 0.666166 0.229679 0.043 Uiso 1 1 calc R U . . .
C10 C 0.389(2) 0.523(3) 0.2811(16) 0.014(9) Uani 1 1 d G U . . .
H10 H 0.337525 0.525947 0.312765 0.017 Uiso 1 1 calc R U . . .
C9 C 0.533(3) 0.367(3) 0.480(2) 0.07(3) Uani 1 1 d G . . . .
H9 H 0.559386 0.426260 0.454723 0.090 Uiso 1 1 calc R U . . .
C23 C 0.552(3) 0.358(4) 0.553(2) 0.044(14) Uani 1 1 d G U . . .
H23 H 0.592326 0.411152 0.577309 0.053 Uiso 1 1 calc R U . . .
C2 C 0.513(4) 0.271(4) 0.5896(16) 0.07(3) Uani 1 1 d G . . . .
H2 H 0.526489 0.264891 0.639412 0.088 Uiso 1 1 calc R U . . .
C1 C 0.454(4) 0.193(4) 0.554(2) 0.05(2) Uani 1 1 d G . . . .
H1 H 0.427711 0.133737 0.578928 0.060 Uiso 1 1 calc R U . . .
C29 C 0.435(3) 0.202(3) 0.481(2) 0.046(15) Uani 1 1 d G U . . .
N4 N 0.474(3) 0.289(3) 0.4440(15) 0.028(10) Uani 1 1 d G U . . .
N10 N 0.382(3) 0.133(3) 0.3690(18) 0.036(11) Uani 1 1 d G U . . .
C22 C 0.383(3) 0.119(3) 0.4420(17) 0.021(10) Uani 1 1 d G U . . .
C7 C 0.341(4) 0.026(3) 0.4701(16) 0.036(13) Uani 1 1 d G U . . .
H7 H 0.342154 0.016300 0.519987 0.044 Uiso 1 1 calc R U . . .
C24 C 0.299(4) -0.053(3) 0.425(2) 0.09(2) Uani 1 1 d G U . . .
H24 H 0.270299 -0.117260 0.444290 0.111 Uiso 1 1 calc R U . . .
C4 C 0.298(4) -0.039(3) 0.352(2) 0.046(15) Uani 1 1 d G U . . .
H4 H 0.268535 -0.093508 0.321340 0.055 Uiso 1 1 calc R U . . .
C8 C 0.339(3) 0.054(3) 0.3240(15) 0.041(14) Uani 1 1 d G U . . .
H8 H 0.338626 0.063804 0.274086 0.050 Uiso 1 1 calc R U . . .
C3 C 0.596(4) 0.335(4) 0.255(3) 0.017(9) Uani 1 1 d . U . . .
C5 C 0.745(4) 0.234(4) 0.241(3) 0.022(10) Uani 1 1 d . U . . .
H5 H 0.808309 0.227772 0.223786 0.026 Uiso 1 1 calc R U . . .
C17 C 0.614(4) 0.170(4) 0.310(3) 0.020(10) Uani 1 1 d . U . . .
H17 H 0.588095 0.114929 0.339273 0.024 Uiso 1 1 calc R U . . .
C31 C 0.688(4) 0.325(5) 0.226(3) 0.027(11) Uani 1 1 d . U . . .
H31 H 0.711174 0.380735 0.196290 0.032 Uiso 1 1 calc R U . . .
C34 C 0.708(5) 0.155(6) 0.282(3) 0.037(13) Uani 1 1 d . U . . .
H34 H 0.744861 0.089095 0.291273 0.044 Uiso 1 1 calc R U . . .
O23 O -0.073(6) 0.451(9) 0.444(4) 0.04(2) Uani 0.5 1 d . . P . .
O25 O 0.031(4) 0.616(5) 0.477(3) 0.003(11) Uiso 0.5 1 d . . P . .
O30 O -0.099(4) 0.581(4) 0.498(3) 0.003(11) Uiso 0.5 1 d . . P . .

loop_
_atom_site_aniso_label
_atom_site_aniso_U_11
_atom_site_aniso_U_22
_atom_site_aniso_U_33
_atom_site_aniso_U_23
_atom_site_aniso_U_13
_atom_site_aniso_U_12
W1 0.0015(9) 0.0271(11) 0.0119(9) 0.0044(8) -0.0057(7) -0.0022(7)
W2 0.0002(9) 0.0239(11) 0.0255(11) 0.0005(8) -0.0034(7) -0.0046(7)
W4 0.0033(10) 0.0585(17) 0.0244(12) 0.0151(11) -0.0105(8) -0.0049(10)
W5 0.0082(10) 0.0357(13) 0.0105(10) -0.0026(8) -0.0099(7) 0.0077(8)
W6 0.0113(10) 0.0256(12) 0.0150(10) 0.0043(8) -0.0125(8) -0.0002(8)
W8 0.0000(9) 0.0386(13) 0.0173(10) -0.0096(9) -0.0012(7) -0.0050(8)
Zn14 0.000(3) 0.052(4) 0.047(4) 0.035(4) -0.001(3) 0.000(3)
Si1 0.002(8) 0.025(10) 0.017(9) -0.003(8) -0.007(7) 0.004(7)
O1 0.017(18) 0.024(19) 0.022(18) 0.001(15) 0.001(15) -0.005(15)
O2 0.05(3) 0.011(17) 0.03(2) 0.008(15) -0.005(19) 0.020(18)
O3 0.03(2) 0.020(19) 0.03(2) -0.006(16) -0.017(17) -0.015(16)
O5 0.011(18) 0.03(2) 0.05(3) -0.004(19) -0.025(18) -0.004(16)
O7 0.07(3) 0.02(2) 0.014(19) 0.011(16) -0.03(2) 0.00(2)
O9 0.01(2) 0.10(4) 0.02(2) -0.01(2) -0.001(17) -0.04(2)
O10 0.01(2) 0.07(4) 0.13(6) -0.05(4) -0.03(3) -0.01(2)
O12 0.06(3) 0.03(2) 0.11(5) -0.03(3) -0.07(3) 0.00(2)
O15 0.04(3) 0.20(8) 0.004(19) -0.03(3) 0.005(19) -0.07(4)
O17 0.12(6) 0.13(6) 0.02(2) 0.03(3) -0.05(3) -0.10(5)
O18 0.01(2) 0.10(4) 0.05(3) -0.03(3) -0.018(19) 0.03(2)
O20 0.12(5) 0.04(3) 0.02(2) 0.01(2) 0.00(3) -0.07(3)
O27 0.06(3) 0.09(4) 0.06(3) 0.06(3) 0.05(3) 0.04(3)
O29 0.000(19) 0.14(6) 0.08(4) -0.07(4) 0.00(2) 0.00(3)
O31 0.02(3) 0.27(13) 0.14(8) 0.09(8) 0.02(4) 0.07(5)
O32 0.03(3) 0.03(2) 0.08(4) -0.02(2) -0.05(2) 0.03(2)
O39 0.15(7) 0.17(7) 0.002(19) 0.01(3) 0.00(3) -0.14(6)
O41 0.15(7) 0.07(4) 0.13(6) 0.05(4) 0.14(6) 0.05(4)
O43 0.00(3) 0.07(6) 0.01(3) 0.02(4) 0.00(2) 0.01(3)
N1 0.017(8) 0.017(8) 0.017(8) 0.0000(10) 0.0010(12) 0.0000(10)
N2 0.02(3) 0.08(4) 0.02(2) -0.03(3) -0.004(19) -0.01(3)
C6 0.001(7) 0.001(7) 0.001(7) 0.0000(10) 0.0001(11) -0.0001(10)
C18 0.017(9) 0.017(9) 0.017(9) 0.0000(10) 0.0010(12) 0.0000(10)
C33 0.051(16) 0.051(16) 0.051(16) 0.0000(10) 0.0030(14) 0.0000(10)
C43 0.036(13) 0.036(13) 0.036(13) 0.0000(10) 0.0022(13) 0.0000(10)
C10 0.014(9) 0.014(9) 0.014(9) 0.0000(10) 0.0009(12) -0.0001(10)
C9 0.01(3) 0.13(9) 0.08(6) -0.05(6) -0.01(4) -0.03(4)
C23 0.044(14) 0.044(14) 0.044(14) 0.0000(10) 0.0027(14) 0.0000(10)
C2 0.06(6) 0.09(7) 0.06(5) 0.00(5) -0.04(5) 0.05(5)
C1 0.04(4) 0.07(5) 0.04(4) 0.01(3) -0.04(3) -0.02(4)
C29 0.046(15) 0.046(15) 0.046(15) 0.0000(10) 0.0028(14) 0.0000(10)
N4 0.028(10) 0.028(10) 0.028(10) 0.0000(10) 0.0017(12) 0.0000(10)
N10 0.036(11) 0.036(11) 0.036(11) 0.0000(10) 0.0022(12) 0.0000(10)
C22 0.021(10) 0.021(10) 0.021(10) 0.0000(10) 0.0012(12) -0.0001(10)
C7 0.036(13) 0.036(13) 0.036(13) 0.0000(10) 0.0022(13) -0.0001(10)
C24 0.09(2) 0.09(2) 0.09(2) 0.0000(10) 0.0056(17) 0.0000(10)
C4 0.046(15) 0.046(15) 0.046(15) 0.0000(10) 0.0028(14) 0.0000(10)
C8 0.041(14) 0.041(14) 0.041(14) 0.0000(10) 0.0025(13) 0.0000(10)
C3 0.017(10) 0.018(10) 0.017(10) 0.0000(10) 0.0010(12) 0.0000(10)
C5 0.022(10) 0.022(10) 0.022(10) 0.0000(10) 0.0013(12) 0.0000(10)
C17 0.020(10) 0.020(10) 0.020(10) 0.0000(10) 0.0012(12) 0.0000(10)
C31 0.027(11) 0.027(11) 0.027(11) 0.0000(10) 0.0016(12) -0.0001(10)
C34 0.037(13) 0.037(13) 0.037(13) 0.0000(10) 0.0022(13) 0.0000(10)
O23 0.02(4) 0.08(7) 0.02(4) 0.03(4) 0.00(3) 0.02(4)

loop_
_atom_type_symbol
_atom_type_description
_atom_type_scat_dispersion_real
_atom_type_scat_dispersion_imag
_atom_type_scat_source
C C 0.0033 0.0016 'International Tables Vol C Tables 4.2.6.8 and 6.1.1.4'
H H 0.0000 0.0000 'International Tables Vol C Tables 4.2.6.8 and 6.1.1.4'
N N 0.0061 0.0033 'International Tables Vol C Tables 4.2.6.8 and 6.1.1.4'
O O 0.0106 0.0060 'International Tables Vol C Tables 4.2.6.8 and 6.1.1.4'
Si Si 0.0817 0.0704 'International Tables Vol C Tables 4.2.6.8 and 6.1.1.4'
W W -0.8490 6.8722 'International Tables Vol C Tables 4.2.6.8 and 6.1.1.4'
Zn Zn 0.2839 1.4301 'International Tables Vol C Tables 4.2.6.8 and 6.1.1.4'

loop_
_geom_angle_atom_site_label_1
_geom_angle_atom_site_label_2
_geom_angle_atom_site_label_3
_geom_angle
_geom_angle_site_symmetry_1
_geom_angle_site_symmetry_3
_geom_angle_publ_flag
O5 W1 O18 160(2) . . ?
O5 W1 O32 87.7(17) . . ?
O5 W1 O43 65(2) . 3_566 ?
O5 W1 O25 96(2) . . ?
O10 W1 O5 99(2) . . ?
O10 W1 O18 101(3) . . ?
O10 W1 O29 105(3) . . ?
O10 W1 O32 102(3) . . ?
O10 W1 O43 156(3) . 3_566 ?
O10 W1 O25 160(2) . . ?
O18 W1 O32 86.2(19) . . ?
O18 W1 O43 96(3) . 3_566 ?
O18 W1 O25 65(2) . . ?
O29 W1 O5 89(2) . . ?
O29 W1 O18 88(2) . . ?
O29 W1 O32 153(3) . . ?
O29 W1 O43 93(3) . 3_566 ?
O29 W1 O25 62(3) . . ?
O32 W1 O43 62(2) . 3_566 ?
O32 W1 O25 92(2) . . ?
O43 W1 O25 44(2) 3_566 . ?
O3 W2 O15 99(3) . . ?
O3 W2 O18 99(2) . . ?
O3 W2 O27 101(3) . . ?
O3 W2 O31 101(4) . . ?
O3 W2 O23 161(2) . 3_566 ?
O3 W2 O25 156.1(18) . . ?
O15 W2 O18 87.6(17) . . ?
O15 W2 O27 90(2) . . ?
O15 W2 O31 160(4) . . ?
O15 W2 O23 93(3) . 3_566 ?
O15 W2 O25 65(2) . . ?
O18 W2 O23 96(3) . 3_566 ?
O18 W2 O25 65(2) . . ?
O27 W2 O18 160(3) . . ?
O27 W2 O23 64(3) . 3_566 ?
O27 W2 O25 96(3) . . ?
O31 W2 O18 89(3) . . ?
O31 W2 O27 87(3) . . ?
O31 W2 O23 68(4) . 3_566 ?
O31 W2 O25 97(4) . . ?
O25 W2 O23 43(2) . 3_566 ?
O9 W4 O17 101(3) . . ?
O9 W4 O20 102(3) . . ?
O9 W4 O31 98(3) . 3_566 ?
O9 W4 O41 96(4) . . ?
O9 W4 O23 154(3) . . ?
O9 W4 O30 159(2) . . ?
O17 W4 O20 86(2) . . ?
O17 W4 O31 161(3) . 3_566 ?
O17 W4 O23 97(4) . . ?
O17 W4 O30 63(2) . . ?
O20 W4 O31 89(3) . 3_566 ?
O20 W4 O23 98(3) . . ?
O20 W4 O30 65(2) . . ?
O31 W4 O23 66(3) 3_566 . ?
O31 W4 O30 99(3) 3_566 . ?
O41 W4 O17 94(3) . . ?
O41 W4 O20 161(4) . . ?
O41 W4 O31 85(3) . 3_566 ?
O41 W4 O23 64(3) . . ?
O41 W4 O30 98(4) . . ?
O30 W4 O23 47(3) . . ?
O5 W5 O43 64(2) . 3_566 ?
O5 W5 O23 94(3) . . ?
O7 W5 O5 100(2) . . ?
O7 W5 O12 99(3) . . ?
O7 W5 O27 102(3) . 3_566 ?
O7 W5 O41 103(3) . . ?
O7 W5 O43 155(2) . 3_566 ?
O7 W5 O23 161(3) . . ?
O12 W5 O5 89(2) . . ?
O12 W5 O27 89(3) . 3_566 ?
O12 W5 O41 158(4) . . ?
O12 W5 O43 64(2) . 3_566 ?
O12 W5 O23 93(3) . . ?
O27 W5 O5 159(2) 3_566 . ?
O27 W5 O43 97(3) 3_566 3_566 ?
O27 W5 O23 65(3) 3_566 . ?
O41 W5 O5 89(3) . . ?
O41 W5 O27 84(2) . 3_566 ?
O41 W5 O43 96(4) . 3_566 ?
O41 W5 O23 65(3) . . ?
O43 W5 O23 44(3) 3_566 . ?
O2 W6 O15 105(3) . . ?
O2 W6 O17 97(3) . . ?
O2 W6 O29 106(3) . . ?
O2 W6 O39 104(3) . . ?
O2 W6 O25 160(2) . . ?
O2 W6 O30 154(2) . . ?
O15 W6 O25 62(3) . . ?
O15 W6 O30 95(3) . . ?
O17 W6 O15 158(4) . . ?
O17 W6 O25 96(3) . . ?
O17 W6 O30 64(3) . . ?
O29 W6 O15 84(2) . . ?
O29 W6 O17 90(3) . . ?
O29 W6 O39 150(4) . . ?
O29 W6 O25 60(3) . . ?
O29 W6 O30 93(3) . . ?
O39 W6 O15 86(2) . . ?
O39 W6 O17 88(2) . . ?
O39 W6 O25 91(3) . . ?
O39 W6 O30 60(3) . . ?
O30 W6 O25 45.6(19) . . ?
O1 W8 O12 101(2) . . ?
O1 W8 O20 99(2) . 3_566 ?
O1 W8 O32 100(2) . . ?
O1 W8 O39 104(3) . 3_566 ?
O1 W8 O43 155.2(19) . 3_566 ?
O1 W8 O30 156.7(18) . 3_566 ?
O12 W8 O43 62(3) . 3_566 ?
O12 W8 O30 95(3) . 3_566 ?
O20 W8 O12 160(3) 3_566 . ?
O20 W8 O43 99(3) 3_566 3_566 ?
O20 W8 O30 66(2) 3_566 3_566 ?
O32 W8 O12 87(2) . . ?
O32 W8 O20 89(2) . 3_566 ?
O32 W8 O39 155(4) . 3_566 ?
O32 W8 O43 63(3) . 3_566 ?
O32 W8 O30 97(2) . 3_566 ?
O39 W8 O12 84(3) 3_566 . ?
O39 W8 O20 91.8(19) 3_566 3_566 ?
O39 W8 O43 93(4) 3_566 3_566 ?
O39 W8 O30 61(3) 3_566 3_566 ?
O30 W8 O43 48(2) 3_566 3_566 ?
N1 Zn14 O1 162.8(16) . . ?
N1 Zn14 N2 77.4(14) . . ?
N1 Zn14 N4 99.5(16) . . ?
N1 Zn14 N10 104.6(17) . . ?
N2 Zn14 O1 88.1(12) . . ?
N4 Zn14 O1 94.9(15) . . ?
N4 Zn14 N2 115.1(14) . . ?
N4 Zn14 N10 79.1(15) . . ?
N10 Zn14 O1 87.3(15) . . ?
N10 Zn14 N2 165.4(14) . . ?
O43 Si1 O43 179.998(19) 3_566 . ?
O43 Si1 O30 71(3) 3_566 3_566 ?
O43 Si1 O30 71(3) . . ?
O43 Si1 O30 109(3) . 3_566 ?
O43 Si1 O30 109(3) 3_566 . ?
O23 Si1 O43 112(4) 3_566 3_566 ?
O23 Si1 O43 68(4) . 3_566 ?
O23 Si1 O43 68(4) 3_566 . ?
O23 Si1 O43 112(4) . . ?
O23 Si1 O23 179.998(17) 3_566 . ?
O23 Si1 O25 70(4) 3_566 . ?
O23 Si1 O25 70(4) . 3_566 ?
O23 Si1 O25 110(4) . . ?
O23 Si1 O25 110(4) 3_566 3_566 ?
O23 Si1 O30 74(4) . . ?
O23 Si1 O30 106(4) 3_566 . ?
O23 Si1 O30 106(4) . 3_566 ?
O23 Si1 O30 74(4) 3_566 3_566 ?
O25 Si1 O43 112(4) . . ?
O25 Si1 O43 112(4) 3_566 3_566 ?
O25 Si1 O43 68(4) . 3_566 ?
O25 Si1 O43 68(4) 3_566 . ?
O25 Si1 O25 180.0 . 3_566 ?
O25 Si1 O30 72(3) . . ?
O25 Si1 O30 108(3) . 3_566 ?
O25 Si1 O30 108(3) 3_566 . ?
O25 Si1 O30 72(3) 3_566 3_566 ?
O30 Si1 O30 179.997(13) . 3_566 ?
W8 O1 Zn14 155(2) . . ?
W1 O5 W5 135(2) . . ?
W5 O12 W8 139(3) . . ?
W2 O15 W6 141(4) . . ?
W6 O17 W4 137(4) . . ?
W2 O18 W1 135(3) . . ?
W4 O20 W8 133(3) . 3_566 ?
W2 O27 W5 138(4) . 3_566 ?
W6 O29 W1 145(4) . . ?
W2 O31 W4 135(5) . 3_566 ?
W8 O32 W1 139(3) . . ?
W8 O39 W6 140(4) 3_566 . ?
W4 O41 W5 139(5) . . ?
W1 O43 W5 96(2) 3_566 3_566 ?
W1 O43 W8 96(2) 3_566 3_566 ?
W5 O43 W8 95(3) 3_566 3_566 ?
Si1 O43 W1 121(5) . 3_566 ?
Si1 O43 W5 121(4) . 3_566 ?
Si1 O43 W8 120(3) . 3_566 ?
Si1 O43 O23 53(3) . 3_566 ?
Si1 O43 O25 53(3) . 3_566 ?
O23 O43 W1 132(5) 3_566 3_566 ?
O23 O43 W5 69(4) 3_566 3_566 ?
O23 O43 W8 129(6) 3_566 3_566 ?
O23 O43 O25 89(5) 3_566 3_566 ?
O25 O43 W1 68(3) 3_566 3_566 ?
O25 O43 W5 134(4) 3_566 3_566 ?
O25 O43 W8 129(4) 3_566 3_566 ?
C3 N1 Zn14 118(3) . . ?
C3 N1 C17 120(5) . . ?
C17 N1 Zn14 122(4) . . ?
C6 N2 Zn14 114.8(15) . . ?
C6 N2 C10 120.0 . . ?
C10 N2 Zn14 123.7(15) . . ?
N2 C6 C3 111(3) . . ?
C18 C6 N2 120.0 . . ?
C18 C6 C3 129(3) . . ?
C6 C18 H18 120.0 . . ?
C33 C18 C6 120.0 . . ?
C33 C18 H18 120.0 . . ?
C18 C33 H33 120.0 . . ?
C43 C33 C18 120.0 . . ?
C43 C33 H33 120.0 . . ?
C33 C43 H43 120.0 . . ?
C33 C43 C10 120.0 . . ?
C10 C43 H43 120.0 . . ?
N2 C10 H10 120.0 . . ?
C43 C10 N2 120.0 . . ?
C43 C10 H10 120.0 . . ?
C23 C9 H9 120.0 . . ?
C23 C9 N4 120.0 . . ?
N4 C9 H9 120.0 . . ?
C9 C23 H23 120.0 . . ?
C2 C23 C9 120.0 . . ?
C2 C23 H23 120.0 . . ?
C23 C2 H2 120.0 . . ?
C1 C2 C23 120.0 . . ?
C1 C2 H2 120.0 . . ?
C2 C1 H1 120.0 . . ?
C29 C1 C2 120.0 . . ?
C29 C1 H1 120.0 . . ?
C1 C29 C22 121(3) . . ?
N4 C29 C1 120.0 . . ?
N4 C29 C22 118(3) . . ?
C9 N4 Zn14 127(2) . . ?
C29 N4 Zn14 113(2) . . ?
C29 N4 C9 120.0 . . ?
C22 N10 Zn14 114(2) . . ?
C22 N10 C8 120.0 . . ?
C8 N10 Zn14 126(2) . . ?
N10 C22 C29 114(3) . . ?
C7 C22 C29 126(3) . . ?
C7 C22 N10 120.0 . . ?
C22 C7 H7 120.0 . . ?
C24 C7 C22 120.0 . . ?
C24 C7 H7 120.0 . . ?
C7 C24 H24 120.0 . . ?
C7 C24 C4 120.0 . . ?
C4 C24 H24 120.0 . . ?
C24 C4 H4 120.0 . . ?
C8 C4 C24 120.0 . . ?
C8 C4 H4 120.0 . . ?
N10 C8 H8 120.0 . . ?
C4 C8 N10 120.0 . . ?
C4 C8 H8 120.0 . . ?
N1 C3 C6 116(4) . . ?
N1 C3 C31 122(5) . . ?
C31 C3 C6 122(4) . . ?
C31 C5 H5 120.6 . . ?
C34 C5 H5 120.6 . . ?
C34 C5 C31 119(6) . . ?
N1 C17 H17 119.6 . . ?
N1 C17 C34 121(5) . . ?
C34 C17 H17 119.6 . . ?
C3 C31 H31 120.2 . . ?
C5 C31 C3 120(5) . . ?
C5 C31 H31 120.2 . . ?
C5 C34 C17 119(6) . . ?
C5 C34 H34 120.6 . . ?
C17 C34 H34 120.6 . . ?
W2 O23 W4 91(3) 3_566 . ?
W5 O23 W2 93(4) . 3_566 ?
W5 O23 W4 93(2) . . ?
Si1 O23 W2 123(4) . 3_566 ?
Si1 O23 W4 121(5) . . ?
Si1 O23 W5 126(5) . . ?
Si1 O23 O43 59(4) . 3_566 ?
Si1 O23 O25 55(3) . 3_566 ?
O43 O23 W2 134(6) 3_566 3_566 ?
O43 O23 W4 130(5) 3_566 . ?
O43 O23 W5 67(3) 3_566 . ?
O25 O23 W2 68(4) 3_566 3_566 ?
O25 O23 W4 127(4) 3_566 . ?
O25 O23 W5 135(5) 3_566 . ?
O25 O23 O43 96(5) 3_566 3_566 ?
W1 O25 W2 93.9(19) . . ?
W1 O25 W6 92.0(19) . . ?
W2 O25 W6 91.6(18) . . ?
Si1 O25 W1 126(3) . . ?
Si1 O25 W2 124(3) . . ?
Si1 O25 W6 120(3) . . ?
Si1 O25 O43 59(3) . 3_566 ?
Si1 O25 O23 55(4) . 3_566 ?
O43 O25 W1 67(3) 3_566 . ?
O43 O25 W2 133(3) 3_566 . ?
O43 O25 W6 129(3) 3_566 . ?
O23 O25 W1 137(4) 3_566 . ?
O23 O25 W2 69(4) 3_566 . ?
O23 O25 W6 126(4) 3_566 . ?
O23 O25 O43 95(5) 3_566 3_566 ?
W6 O30 W4 96(2) . . ?
W8 O30 W4 96(2) 3_566 . ?
W8 O30 W6 97(2) 3_566 . ?
Si1 O30 W4 119(3) . . ?
Si1 O30 W6 122(3) . . ?
Si1 O30 W8 121(3) . 3_566 ?

loop_
_geom_bond_atom_site_label_1
_geom_bond_atom_site_label_2
_geom_bond_distance
_geom_bond_site_symmetry_2
_geom_bond_publ_flag
W1 O5 1.88(4) . ?
W1 O10 1.59(8) . ?
W1 O18 1.92(5) . ?
W1 O29 1.85(5) . ?
W1 O32 1.95(4) . ?
W1 O43 2.37(8) 3_566 ?
W1 O25 2.40(5) . ?
W2 O3 1.73(3) . ?
W2 O15 1.84(7) . ?
W2 O18 1.89(5) . ?
W2 O27 1.87(4) . ?
W2 O31 1.84(8) . ?
W2 O23 2.45(11) 3_566 ?
W2 O25 2.43(6) . ?
W4 O9 1.62(4) . ?
W4 O17 1.91(6) . ?
W4 O20 1.92(5) . ?
W4 O31 1.97(12) 3_566 ?
W4 O41 1.86(5) . ?
W4 O23 2.47(7) . ?
W4 O30 2.40(6) . ?
W5 O5 1.96(4) . ?
W5 O7 1.62(4) . ?
W5 O12 1.81(5) . ?
W5 O27 1.92(5) 3_566 ?
W5 O41 1.91(6) . ?
W5 O43 2.38(8) 3_566 ?
W5 O23 2.40(8) . ?
W6 O2 1.58(3) . ?
W6 O15 1.91(5) . ?
W6 O17 1.90(5) . ?
W6 O29 1.84(5) . ?
W6 O39 1.88(4) . ?
W6 O25 2.50(6) . ?
W6 O30 2.36(5) . ?
W8 O1 1.67(4) . ?
W8 O12 1.95(4) . ?
W8 O20 1.93(5) 3_566 ?
W8 O32 1.83(5) . ?
W8 O39 1.86(5) 3_566 ?
W8 O43 2.38(7) 3_566 ?
W8 O30 2.34(5) 3_566 ?
Zn14 O1 2.19(4) . ?
Zn14 N1 2.05(4) . ?
Zn14 N2 2.10(2) . ?
Zn14 N4 2.05(3) . ?
Zn14 N10 2.08(3) . ?
Si1 O43 1.66(6) . ?
Si1 O43 1.66(6) 3_566 ?
Si1 O23 1.54(9) . ?
Si1 O23 1.54(9) 3_566 ?
Si1 O25 1.55(6) 3_566 ?
Si1 O25 1.55(6) . ?
Si1 O30 1.67(6) 3_566 ?
Si1 O30 1.67(6) . ?
O43 O23 1.79(11) 3_566 ?
O43 O25 1.80(10) 3_566 ?
N1 C3 1.30(7) . ?
N1 C17 1.31(7) . ?
N2 C6 1.3900 . ?
N2 C10 1.3900 . ?
C6 C18 1.3900 . ?
C6 C3 1.50(5) . ?
C18 H18 0.9500 . ?
C18 C33 1.3900 . ?
C33 H33 0.9500 . ?
C33 C43 1.3900 . ?
C43 H43 0.9500 . ?
C43 C10 1.3900 . ?
C10 H10 0.9500 . ?
C9 H9 0.9500 . ?
C9 C23 1.3900 . ?
C9 N4 1.3900 . ?
C23 H23 0.9500 . ?
C23 C2 1.3900 . ?
C2 H2 0.9500 . ?
C2 C1 1.3900 . ?
C1 H1 0.9500 . ?
C1 C29 1.3900 . ?
C29 N4 1.3900 . ?
C29 C22 1.41(4) . ?
N10 C22 1.3900 . ?
N10 C8 1.3900 . ?
C22 C7 1.3900 . ?
C7 H7 0.9500 . ?
C7 C24 1.3900 . ?
C24 H24 0.9500 . ?
C24 C4 1.3900 . ?
C4 H4 0.9500 . ?
C4 C8 1.3900 . ?
C8 H8 0.9500 . ?
C3 C31 1.40(8) . ?
C5 H5 0.9500 . ?
C5 C31 1.36(8) . ?
C5 C34 1.35(9) . ?
C17 H17 0.9500 . ?
C17 C34 1.44(8) . ?
C31 H31 0.9500 . ?
C34 H34 0.9500 . ?
O23 O25 1.78(9) 3_566 ?

loop_
_geom_torsion_atom_site_label_1
_geom_torsion_atom_site_label_2
_geom_torsion_atom_site_label_3
_geom_torsion_atom_site_label_4
_geom_torsion
_geom_torsion_site_symmetry_1
_geom_torsion_site_symmetry_2
_geom_torsion_site_symmetry_3
_geom_torsion_site_symmetry_4
_geom_torsion_publ_flag
Zn14 N1 C3 C6 -5(6) . . . . ?
Zn14 N1 C3 C31 177(4) . . . . ?
Zn14 N1 C17 C34 -178(4) . . . . ?
Zn14 N2 C6 C18 167(2) . . . . ?
Zn14 N2 C6 C3 -19(3) . . . . ?
Zn14 N2 C10 C43 -165(2) . . . . ?
Zn14 N10 C22 C29 -13(4) . . . . ?
Zn14 N10 C22 C7 172(3) . . . . ?
Zn14 N10 C8 C4 -171(3) . . . . ?
O1 W8 O32 W1 156(4) . . . . ?
O2 W6 O17 W4 -163(6) . . . . ?
O2 W6 O29 W1 155(6) . . . . ?
O2 W6 O39 W8 142(7) . . . 3_566 ?
O3 W2 O15 W6 158(4) . . . . ?
O3 W2 O18 W1 -150(4) . . . . ?
O3 W2 O27 W5 -162(4) . . . 3_566 ?
O3 W2 O31 W4 161(7) . . . 3_566 ?
O5 W1 O29 W6 108(6) . . . . ?
O5 W5 O12 W8 56(6) . . . . ?
O7 W5 O12 W8 155(6) . . . . ?
O9 W4 O41 W5 -160(7) . . . . ?
O10 W1 O5 W5 156(4) . . . . ?
O10 W1 O29 W6 -153(6) . . . . ?
O12 W8 O1 Zn14 -165(5) . . . . ?
O12 W8 O32 W1 55(4) . . . . ?
O15 W2 O18 W1 -52(5) . . . . ?
O15 W2 O27 W5 100(5) . . . 3_566 ?
O15 W2 O31 W4 -19(15) . . . 3_566 ?
O15 W6 O17 W4 16(11) . . . . ?
O15 W6 O29 W1 51(6) . . . . ?
O15 W6 O39 W8 -113(8) . . . 3_566 ?
O17 W4 O41 W5 99(7) . . . . ?
O17 W6 O29 W1 -107(6) . . . . ?
O17 W6 O39 W8 45(8) . . . 3_566 ?
O18 W1 O5 W5 -18(8) . . . . ?
O18 W1 O29 W6 -52(6) . . . . ?
O18 W2 O15 W6 59(5) . . . . ?
O18 W2 O27 W5 18(9) . . . 3_566 ?
O18 W2 O31 W4 -99(8) . . . 3_566 ?
O20 W4 O41 W5 10(14) . . . . ?
O20 W8 O1 Zn14 15(5) 3_566 . . . ?
O20 W8 O32 W1 -105(4) 3_566 . . . ?
O27 W2 O15 W6 -101(5) . . . . ?
O27 W2 O18 W1 30(8) . . . . ?
O27 W2 O31 W4 61(8) . . . 3_566 ?
O27 W5 O12 W8 -103(6) 3_566 . . . ?
O29 W1 O5 W5 -99(4) . . . . ?
O29 W6 O17 W4 91(6) . . . . ?
O29 W6 O39 W8 -42(10) . . . 3_566 ?
O31 W2 O15 W6 -21(11) . . . . ?
O31 W2 O18 W1 109(5) . . . . ?
O31 W2 O27 W5 -61(6) . . . 3_566 ?
O31 W4 O41 W5 -63(7) 3_566 . . . ?
O32 W1 O5 W5 54(4) . . . . ?
O32 W1 O29 W6 26(9) . . . . ?
O32 W8 O1 Zn14 106(5) . . . . ?
O39 W6 O17 W4 -59(7) . . . . ?
O39 W6 O29 W1 -21(9) . . . . ?
O39 W8 O1 Zn14 -79(5) 3_566 . . . ?
O39 W8 O32 W1 -13(7) 3_566 . . . ?
O41 W5 O12 W8 -29(11) . . . . ?
O43 W1 O5 W5 -6(3) 3_566 . . . ?
O43 W1 O29 W6 44(6) 3_566 . . . ?
O43 W5 O12 W8 -5(5) 3_566 . . . ?
O43 W8 O1 Zn14 150(6) 3_566 . . . ?
O43 W8 O32 W1 -5(4) 3_566 . . . ?
O43 Si1 O23 W2 125(6) 3_566 . . 3_566 ?
O43 Si1 O23 W2 -55(6) . . . 3_566 ?
O43 Si1 O23 W4 -120(6) 3_566 . . . ?
O43 Si1 O23 W4 60(6) . . . . ?
O43 Si1 O23 W5 -180(5) . . . . ?
O43 Si1 O23 W5 0(5) 3_566 . . . ?
O43 Si1 O23 O43 180.001(1) . . . 3_566 ?
O43 Si1 O23 O25 -56(4) . . . 3_566 ?
O43 Si1 O23 O25 124(4) 3_566 . . 3_566 ?
O43 Si1 O25 W1 2(3) 3_566 . . . ?
O43 Si1 O25 W1 -178(3) . . . . ?
O43 Si1 O25 W2 56(4) . . . . ?
O43 Si1 O25 W2 -124(4) 3_566 . . . ?
O43 Si1 O25 W6 -60(4) . . . . ?
O43 Si1 O25 W6 120(4) 3_566 . . . ?
O43 Si1 O25 O43 180.001(19) . . . 3_566 ?
O43 Si1 O25 O23 55(4) . . . 3_566 ?
O43 Si1 O25 O23 -125(4) 3_566 . . 3_566 ?
O43 Si1 O30 W4 -119(4) . . . . ?
O43 Si1 O30 W4 61(4) 3_566 . . . ?
O43 Si1 O30 W6 121(4) . . . . ?
O43 Si1 O30 W6 -59(4) 3_566 . . . ?
O43 Si1 O30 W8 -2(4) . . . 3_566 ?
O43 Si1 O30 W8 178(4) 3_566 . . 3_566 ?
N1 C3 C31 C5 0(8) . . . . ?
N1 C17 C34 C5 1(9) . . . . ?
N2 C6 C18 C33 0.0 . . . . ?
N2 C6 C3 N1 16(5) . . . . ?
N2 C6 C3 C31 -167(4) . . . . ?
C6 N2 C10 C43 0.0 . . . . ?
C6 C18 C33 C43 0.0 . . . . ?
C6 C3 C31 C5 -178(5) . . . . ?
C18 C6 C3 N1 -170(3) . . . . ?
C18 C6 C3 C31 8(6) . . . . ?
C18 C33 C43 C10 0.0 . . . . ?
C33 C43 C10 N2 0.0 . . . . ?
C10 N2 C6 C18 0.0 . . . . ?
C10 N2 C6 C3 175(3) . . . . ?
C9 C23 C2 C1 0.0 . . . . ?
C23 C9 N4 Zn14 177(3) . . . . ?
C23 C9 N4 C29 0.0 . . . . ?
C23 C2 C1 C29 0.0 . . . . ?
C2 C1 C29 N4 0.0 . . . . ?
C2 C1 C29 C22 174(5) . . . . ?
C1 C29 N4 Zn14 -177(3) . . . . ?
C1 C29 N4 C9 0.0 . . . . ?
C1 C29 C22 N10 -171(2) . . . . ?
C1 C29 C22 C7 4(5) . . . . ?
C29 C22 C7 C24 -175(4) . . . . ?
N4 C9 C23 C2 0.0 . . . . ?
N4 C29 C22 N10 3(4) . . . . ?
N4 C29 C22 C7 178(3) . . . . ?
N10 C22 C7 C24 0.0 . . . . ?
C22 C29 N4 Zn14 8(4) . . . . ?
C22 C29 N4 C9 -174(4) . . . . ?
C22 N10 C8 C4 0.0 . . . . ?
C22 C7 C24 C4 0.0 . . . . ?
C7 C24 C4 C8 0.0 . . . . ?
C24 C4 C8 N10 0.0 . . . . ?
C8 N10 C22 C29 176(4) . . . . ?
C8 N10 C22 C7 0.0 . . . . ?
C3 N1 C17 C34 1(8) . . . . ?
C3 C6 C18 C33 -174(4) . . . . ?
C17 N1 C3 C6 176(4) . . . . ?
C17 N1 C3 C31 -2(8) . . . . ?
C31 C5 C34 C17 -3(9) . . . . ?
C34 C5 C31 C3 2(9) . . . . ?
O23 W2 O15 W6 -37(5) 3_566 . . . ?
O23 W2 O18 W1 41(4) 3_566 . . . ?
O23 W2 O27 W5 6(4) 3_566 . . 3_566 ?
O23 W2 O31 W4 -2(6) 3_566 . . 3_566 ?
O23 W4 O41 W5 3(6) . . . . ?
O23 W5 O12 W8 -39(6) . . . . ?
O23 Si1 O43 W1 59(5) . . . 3_566 ?
O23 Si1 O43 W1 -121(5) 3_566 . . 3_566 ?
O23 Si1 O43 W5 -180(5) . . . 3_566 ?
O23 Si1 O43 W5 0(5) 3_566 . . 3_566 ?
O23 Si1 O43 W8 -61(6) . . . 3_566 ?
O23 Si1 O43 W8 119(6) 3_566 . . 3_566 ?
O23 Si1 O43 O23 180.002(4) . . . 3_566 ?
O23 Si1 O43 O25 57(5) . . . 3_566 ?
O23 Si1 O43 O25 -123(5) 3_566 . . 3_566 ?
O23 Si1 O25 W1 126(5) 3_566 . . . ?
O23 Si1 O25 W1 -54(5) . . . . ?
O23 Si1 O25 W2 -180(4) . . . . ?
O23 Si1 O25 W2 0(4) 3_566 . . . ?
O23 Si1 O25 W6 -115(4) 3_566 . . . ?
O23 Si1 O25 W6 65(4) . . . . ?
O23 Si1 O25 O43 -55(4) . . . 3_566 ?
O23 Si1 O25 O43 125(4) 3_566 . . 3_566 ?
O23 Si1 O25 O23 180.000(18) . . . 3_566 ?
O23 Si1 O30 W4 1(4) . . . . ?
O23 Si1 O30 W4 -179(4) 3_566 . . . ?
O23 Si1 O30 W6 -118(4) . . . . ?
O23 Si1 O30 W6 62(4) 3_566 . . . ?
O23 Si1 O30 W8 -61(4) 3_566 . . 3_566 ?
O23 Si1 O30 W8 119(4) . . . 3_566 ?
O25 W1 O5 W5 -37(4) . . . . ?
O25 W1 O29 W6 10(5) . . . . ?
O25 W2 O15 W6 -4(4) . . . . ?
O25 W2 O18 W1 11(4) . . . . ?
O25 W2 O27 W5 35(5) . . . 3_566 ?
O25 W2 O31 W4 -35(8) . . . 3_566 ?
O25 W6 O17 W4 31(6) . . . . ?
O25 W6 O29 W1 -10(5) . . . . ?
O25 W6 O39 W8 -51(7) . . . 3_566 ?
O25 Si1 O43 W1 -178(3) . . . 3_566 ?
O25 Si1 O43 W1 2(3) 3_566 . . 3_566 ?
O25 Si1 O43 W5 -56(5) . . . 3_566 ?
O25 Si1 O43 W5 124(5) 3_566 . . 3_566 ?
O25 Si1 O43 W8 62(5) . . . 3_566 ?
O25 Si1 O43 W8 -118(5) 3_566 . . 3_566 ?
O25 Si1 O43 O23 -57(5) . . . 3_566 ?
O25 Si1 O43 O23 123(5) 3_566 . . 3_566 ?
O25 Si1 O43 O25 180.00(2) . . . 3_566 ?
O25 Si1 O23 W2 -180(4) . . . 3_566 ?
O25 Si1 O23 W2 0(4) 3_566 . . 3_566 ?
O25 Si1 O23 W4 -65(5) . . . . ?
O25 Si1 O23 W4 115(5) 3_566 . . . ?
O25 Si1 O23 W5 -124(6) 3_566 . . . ?
O25 Si1 O23 W5 56(6) . . . . ?
O25 Si1 O23 O43 56(4) . . . 3_566 ?
O25 Si1 O23 O43 -124(4) 3_566 . . 3_566 ?
O25 Si1 O23 O25 180.001(14) . . . 3_566 ?
O25 Si1 O30 W4 -61(4) 3_566 . . . ?
O25 Si1 O30 W4 119(4) . . . . ?
O25 Si1 O30 W6 0(3) . . . . ?
O25 Si1 O30 W6 180(3) 3_566 . . . ?
O25 Si1 O30 W8 57(4) 3_566 . . 3_566 ?
O25 Si1 O30 W8 -123(4) . . . 3_566 ?
O30 W4 O41 W5 35(7) . . . . ?
O30 W6 O17 W4 -2(5) . . . . ?
O30 W6 O29 W1 -43(6) . . . . ?
O30 W6 O39 W8 -16(6) . . . 3_566 ?
O30 W8 O1 Zn14 -32(8) 3_566 . . . ?
O30 W8 O32 W1 -39(4) 3_566 . . . ?
O30 Si1 O43 W1 -59(4) 3_566 . . 3_566 ?
O30 Si1 O43 W1 121(4) . . . 3_566 ?
O30 Si1 O43 W5 63(5) 3_566 . . 3_566 ?
O30 Si1 O43 W5 -117(5) . . . 3_566 ?
O30 Si1 O43 W8 1(4) . . . 3_566 ?
O30 Si1 O43 W8 -179(4) 3_566 . . 3_566 ?
O30 Si1 O43 O23 63(5) 3_566 . . 3_566 ?
O30 Si1 O43 O23 -117(5) . . . 3_566 ?
O30 Si1 O43 O25 -61(3) 3_566 . . 3_566 ?
O30 Si1 O43 O25 119(3) . . . 3_566 ?
O30 Si1 O23 W2 64(5) 3_566 . . 3_566 ?
O30 Si1 O23 W2 -116(5) . . . 3_566 ?
O30 Si1 O23 W4 -1(4) . . . . ?
O30 Si1 O23 W4 179(4) 3_566 . . . ?
O30 Si1 O23 W5 -61(6) 3_566 . . . ?
O30 Si1 O23 W5 119(6) . . . . ?
O30 Si1 O23 O43 119(4) . . . 3_566 ?
O30 Si1 O23 O43 -61(4) 3_566 . . 3_566 ?
O30 Si1 O23 O25 63(3) 3_566 . . 3_566 ?
O30 Si1 O23 O25 -117(3) . . . 3_566 ?
O30 Si1 O25 W1 62(4) 3_566 . . . ?
O30 Si1 O25 W1 -118(4) . . . . ?
O30 Si1 O25 W2 116(4) . . . . ?
O30 Si1 O25 W2 -64(4) 3_566 . . . ?
O30 Si1 O25 W6 0(3) . . . . ?
O30 Si1 O25 W6 -180(3) 3_566 . . . ?
O30 Si1 O25 O43 60(3) 3_566 . . 3_566 ?
O30 Si1 O25 O43 -120(3) . . . 3_566 ?
O30 Si1 O25 O23 115(4) . . . 3_566 ?
O30 Si1 O25 O23 -65(4) 3_566 . . 3_566 ?
